data_7107138
loop_
_publ_author_name
'Fuye Gao'
'Craig T. M. Stamp'
'Paul D. Thornton'
'T. Stanley Cameron'
'Lauren E. Doyle'
'David O. Miller'
'D. Jean Burnell'

_publ_section_title
;
 Selective formation of angular tricyclic compounds by ruthenium-mediated
 ring-rearrangement metathesis
;
_journal_name_full Chem.Commun.
_journal_page_first 233
_journal_paper_doi 10.1039/c1cc15452d
_journal_volume 48
_journal_year 2012
_chemical_absolute_configuration 'CHOOSE rm ad rmad syn or unk'
_chemical_formula_moiety 'C15 H22 O2 '
_chemical_formula_sum 'C15 H22 O2'
_chemical_formula_weight 234.34
_space_group_IT_number 19
_symmetry_cell_setting orthorhombic
_symmetry_Int_Tables_number 19
_symmetry_space_group_name_Hall 'P 2ac 2ab'
_symmetry_space_group_name_H-M 'P 21 21 21'
_cell_angle_alpha 90.0000
_cell_angle_beta 90.0000
_cell_angle_gamma 90.0000
_cell_formula_units_Z 4
_cell_length_a 9.1625(7)
_cell_length_b 9.8610(9)
_cell_length_c 13.9682(12)
_cell_measurement_reflns_used 5818
_cell_measurement_temperature 123.1
_cell_measurement_theta_max 72.3
_cell_measurement_theta_min 2.5
_cell_volume 1262.05(19)
_computing_cell_refinement PROCESS
_computing_data_collection PROCESS
_computing_data_reduction CrystalStructure
_computing_publication_material 'CrystalStructure 3.8'
_computing_structure_refinement CRYSTALS
_computing_structure_solution SHELXS97
_diffrn_detector_area_resol_mean 10.00
_diffrn_measured_fraction_theta_full 0.988
_diffrn_measured_fraction_theta_max 0.528
_diffrn_measurement_device_type 'Rigaku RAXIS-UNKNOWN'
_diffrn_measurement_method \w
_diffrn_radiation_type 'Mo K\a'
_diffrn_radiation_wavelength 0.71070
_diffrn_reflns_av_R_equivalents 0.052
_diffrn_reflns_limit_h_max 14
_diffrn_reflns_limit_h_min -17
_diffrn_reflns_limit_k_max 23
_diffrn_reflns_limit_k_min -10
_diffrn_reflns_limit_l_max 35
_diffrn_reflns_limit_l_min -14
_diffrn_reflns_number 25746
_diffrn_reflns_theta_full 26.50
_diffrn_reflns_theta_max 72.35
_exptl_absorpt_coefficient_mu 0.080
_exptl_absorpt_correction_type none
_exptl_crystal_colour colourless
_exptl_crystal_density_diffrn 1.233
_exptl_crystal_density_method 'not measured'
_exptl_crystal_description plate
_exptl_crystal_F_000 512.00
_exptl_crystal_size_max 0.27
_exptl_crystal_size_mid 0.22
_exptl_crystal_size_min 0.12
_refine_diff_density_max 0.48
_refine_diff_density_min -0.50
_refine_ls_abs_structure_details 'Flack, H. D. (1983), Acta Cryst. A39, 876-881. 1035 Friedel Pairs'
_refine_ls_abs_structure_Flack -0.1(16)
_refine_ls_extinction_method none
_refine_ls_goodness_of_fit_ref 1.049
_refine_ls_hydrogen_treatment refall
_refine_ls_number_parameters 177
_refine_ls_number_reflns 2261
_refine_ls_R_factor_gt 0.0546
_refine_ls_shift/su_max 0.0000
_refine_ls_structure_factor_coef F
_refine_ls_weighting_details
;
Chebychev polynomial with 3 parameters (Carruthers & Watkin, 1979)
14.6503 5.3568 12.2746
;
_refine_ls_weighting_scheme calc
_refine_ls_wR_factor_ref 0.0691
_reflns_number_gt 2261
_reflns_number_total 2536
_reflns_threshold_expression F^2^>2.0\s(F^2^)
_cod_data_source_file c1cc15452d.txt
_cod_data_source_block '__JB4'
_cod_original_formula_sum 'C15 H22 O2 '
_cod_database_code 7107138

loop_
_symmetry_equiv_pos_site_id
_symmetry_equiv_pos_as_xyz
1 +X,+Y,+Z
2 1/2+X,1/2-Y,-Z
3 -X,1/2+Y,1/2-Z
4 1/2-X,-Y,1/2+Z

loop_
_atom_site_label
_atom_site_type_symbol
_atom_site_fract_x
_atom_site_fract_y
_atom_site_fract_z
_atom_site_U_iso_or_equiv
_atom_site_adp_type
_atom_site_occupancy
_atom_site_symmetry_multiplicity
_atom_site_calc_flag
_atom_site_refinement_flags
O(1) O 0.44156(16) 0.68393(13) 0.48332(11) 0.0388(3) Uani 1.00 1 d .
O(2) O 0.17271(15) 0.70885(13) 0.41273(11) 0.0379(3) Uani 1.00 1 d .
C(1) C 0.3980(2) 0.54332(18) 0.48729(13) 0.0344(4) Uani 1.00 1 d .
C(2) C 0.5344(2) 0.4651(2) 0.52011(15) 0.0418(5) Uani 1.00 1 d .
C(3) C 0.6769(2) 0.4819(2) 0.46409(18) 0.0471(5) Uani 1.00 1 d .
C(4) C 0.6827(2) 0.4021(2) 0.37206(19) 0.0462(5) Uani 1.00 1 d .
C(5) C 0.6220(2) 0.4427(2) 0.29062(17) 0.0440(5) Uani 1.00 1 d .
C(6) C 0.5396(2) 0.5730(2) 0.27985(15) 0.0411(4) Uani 1.00 1 d .
C(7) C 0.3746(2) 0.56138(18) 0.29680(14) 0.0347(4) Uani 1.00 1 d .
C(8) C 0.3168(2) 0.50323(17) 0.39240(12) 0.0302(3) Uani 1.00 1 d .
C(9) C 0.3035(2) 0.34717(18) 0.38631(14) 0.0349(4) Uani 1.00 1 d .
C(10) C 0.1755(2) 0.29884(19) 0.32753(14) 0.0375(4) Uani 1.00 1 d .
C(11) C 0.0620(2) 0.3754(2) 0.30530(15) 0.0410(4) Uani 1.00 1 d .
C(12) C 0.0506(2) 0.5214(2) 0.33528(16) 0.0396(4) Uani 1.00 1 d .
C(13) C 0.1610(2) 0.56202(18) 0.41160(14) 0.0342(4) Uani 1.00 1 d .
C(14) C 0.1288(2) 0.5123(2) 0.51314(15) 0.0410(4) Uani 1.00 1 d .
C(15) C 0.2767(2) 0.5240(2) 0.56433(15) 0.0423(5) Uani 1.00 1 d .
H(1) H 0.3682 0.7175 0.4742 0.047 Uiso 1.00 1 c R
H(2) H 0.1113 0.7398 0.4398 0.046 Uiso 1.00 1 c R
H(3) H 0.5102 0.3714 0.5191 0.050 Uiso 1.00 1 c R
H(4) H 0.5538 0.4923 0.5841 0.050 Uiso 1.00 1 c R
H(5) H 0.6892 0.5752 0.4491 0.056 Uiso 1.00 1 c R
H(6) H 0.7553 0.4526 0.5036 0.057 Uiso 1.00 1 c R
H(7) H 0.7325 0.3176 0.3724 0.055 Uiso 1.00 1 c R
H(8) H 0.6314 0.3859 0.2361 0.052 Uiso 1.00 1 c R
H(9) H 0.5549 0.6063 0.2169 0.049 Uiso 1.00 1 c R
H(10) H 0.5779 0.6362 0.3249 0.049 Uiso 1.00 1 c R
H(11) H 0.3372 0.5052 0.2473 0.041 Uiso 1.00 1 c R
H(12) H 0.3353 0.6500 0.2907 0.042 Uiso 1.00 1 c R
H(13) H 0.3906 0.3123 0.3589 0.042 Uiso 1.00 1 c R
H(14) H 0.2927 0.3127 0.4494 0.042 Uiso 1.00 1 c R
H(15) H 0.1773 0.2080 0.3049 0.045 Uiso 1.00 1 c R
H(16) H -0.0157 0.3367 0.2695 0.049 Uiso 1.00 1 c R
H(17) H 0.0663 0.5765 0.2805 0.047 Uiso 1.00 1 c R
H(18) H -0.0446 0.5372 0.3597 0.048 Uiso 1.00 1 c R
H(19) H 0.0952 0.4212 0.5128 0.049 Uiso 1.00 1 c R
H(20) H 0.0580 0.5685 0.5431 0.049 Uiso 1.00 1 c R
H(21) H 0.2949 0.4435 0.5998 0.051 Uiso 1.00 1 c R
H(22) H 0.2760 0.5995 0.6065 0.051 Uiso 1.00 1 c R

loop_
_atom_site_aniso_label
_atom_site_aniso_U_11
_atom_site_aniso_U_22
_atom_site_aniso_U_33
_atom_site_aniso_U_12
_atom_site_aniso_U_13
_atom_site_aniso_U_23
O(1) 0.0419(6) 0.0269(6) 0.0476(7) -0.0022(5) -0.0032(5) -0.0070(5)
O(2) 0.0391(6) 0.0247(6) 0.0498(7) 0.0026(5) 0.0039(5) -0.0049(5)
C(1) 0.0416(9) 0.0272(8) 0.0343(8) -0.0028(7) 0.0004(7) -0.0017(6)
C(2) 0.0487(10) 0.0339(9) 0.0427(10) -0.0012(8) -0.0068(8) -0.0009(8)
C(3) 0.0404(10) 0.0396(10) 0.0613(12) 0.0031(8) -0.0079(9) -0.0031(9)
C(4) 0.0349(9) 0.0327(9) 0.0710(13) 0.0027(7) 0.0040(9) -0.0035(9)
C(5) 0.0416(9) 0.0320(9) 0.0582(11) -0.0017(8) 0.0101(8) -0.0069(8)
C(6) 0.0432(10) 0.0323(8) 0.0478(10) -0.0064(8) 0.0092(8) 0.0016(8)
C(7) 0.0413(9) 0.0278(7) 0.0351(8) -0.0024(7) 0.0001(6) 0.0030(6)
C(8) 0.0342(8) 0.0217(7) 0.0346(7) -0.0010(6) 0.0003(6) -0.0014(6)
C(9) 0.0407(8) 0.0221(7) 0.0419(8) -0.0004(6) 0.0029(7) -0.0001(6)
C(10) 0.0437(9) 0.0259(7) 0.0429(8) -0.0074(7) 0.0054(8) -0.0065(7)
C(11) 0.0406(9) 0.0376(9) 0.0449(9) -0.0074(7) 0.0015(8) -0.0054(8)
C(12) 0.0339(8) 0.0344(9) 0.0505(10) -0.0012(7) -0.0032(8) -0.0016(8)
C(13) 0.0376(8) 0.0238(8) 0.0411(8) -0.0019(6) 0.0021(7) -0.0008(6)
C(14) 0.0462(10) 0.0335(8) 0.0432(9) -0.0003(8) 0.0101(8) -0.0027(7)
C(15) 0.0537(11) 0.0376(10) 0.0357(9) -0.0022(8) 0.0059(8) -0.0022(7)

loop_
_atom_type_symbol
_atom_type_description
_atom_type_scat_dispersion_real
_atom_type_scat_dispersion_imag
_atom_type_scat_source
C C 0.003 0.002
;
International Tables for Crystallography
(1992, Vol. C, Tables 4.2.6.8 and 6.1.1.4)
;
H H 0.000 0.000
;
International Tables for Crystallography
(1992, Vol. C, Table 6.1.1.4)
;
O O 0.011 0.006
;
International Tables for Crystallography
(1992, Vol. C, Tables 4.2.6.8 and 6.1.1.4)
;

loop_
_geom_angle_atom_site_label_1
_geom_angle_atom_site_label_2
_geom_angle_atom_site_label_3
_geom_angle
_geom_angle_publ_flag
O(1) C(1) C(2) 105.57(15) yes
O(1) C(1) C(8) 109.89(14) yes
O(1) C(1) C(15) 109.95(15) yes
C(2) C(1) C(8) 120.67(15) yes
C(2) C(1) C(15) 108.18(15) yes
C(8) C(1) C(15) 102.36(15) yes
C(1) C(2) C(3) 119.08(17) yes
C(2) C(3) C(4) 114.16(18) yes
C(3) C(4) C(5) 123.9(2) yes
C(4) C(5) C(6) 123.8(2) yes
C(5) C(6) C(7) 114.59(16) yes
C(6) C(7) C(8) 119.90(16) yes
C(1) C(8) C(7) 118.23(14) yes
C(1) C(8) C(9) 109.54(14) yes
C(1) C(8) C(13) 101.21(13) yes
C(7) C(8) C(9) 110.40(14) yes
C(7) C(8) C(13) 108.86(14) yes
C(9) C(8) C(13) 107.84(14) yes
C(8) C(9) C(10) 113.94(15) yes
C(9) C(10) C(11) 123.98(17) yes
C(10) C(11) C(12) 122.40(19) yes
C(11) C(12) C(13) 113.65(16) yes
O(2) C(13) C(8) 107.70(13) yes
O(2) C(13) C(12) 108.61(15) yes
O(2) C(13) C(14) 108.88(15) yes
C(8) C(13) C(12) 112.86(15) yes
C(8) C(13) C(14) 102.51(15) yes
C(12) C(13) C(14) 115.89(16) yes
C(13) C(14) C(15) 103.73(16) yes
C(1) C(15) C(14) 108.47(16) yes
C(1) O(1) H(1) 100.3 no
C(13) O(2) H(2) 111.0 no
C(1) C(2) H(3) 107.1 no
C(1) C(2) H(4) 106.9 no
C(3) C(2) H(3) 107.2 no
C(3) C(2) H(4) 106.9 no
H(3) C(2) H(4) 109.5 no
C(2) C(3) H(5) 108.6 no
C(2) C(3) H(6) 108.3 no
C(4) C(3) H(5) 108.3 no
C(4) C(3) H(6) 108.0 no
H(5) C(3) H(6) 109.4 no
C(3) C(4) H(7) 118.1 no
C(5) C(4) H(7) 118.1 no
C(4) C(5) H(8) 118.1 no
C(6) C(5) H(8) 118.2 no
C(5) C(6) H(9) 108.4 no
C(5) C(6) H(10) 108.0 no
C(7) C(6) H(9) 108.3 no
C(7) C(6) H(10) 108.1 no
H(9) C(6) H(10) 109.4 no
C(6) C(7) H(11) 106.7 no
C(6) C(7) H(12) 106.9 no
C(8) C(7) H(11) 106.7 no
C(8) C(7) H(12) 106.8 no
H(11) C(7) H(12) 109.5 no
C(8) C(9) H(13) 108.4 no
C(8) C(9) H(14) 108.3 no
C(10) C(9) H(13) 108.6 no
C(10) C(9) H(14) 108.1 no
H(13) C(9) H(14) 109.4 no
C(9) C(10) H(15) 117.8 no
C(11) C(10) H(15) 118.2 no
C(10) C(11) H(16) 118.9 no
C(12) C(11) H(16) 118.7 no
C(11) C(12) H(17) 108.3 no
C(11) C(12) H(18) 108.7 no
C(13) C(12) H(17) 108.2 no
C(13) C(12) H(18) 108.4 no
H(17) C(12) H(18) 109.6 no
C(13) C(14) H(19) 111.1 no
C(13) C(14) H(20) 110.7 no
C(15) C(14) H(19) 111.0 no
C(15) C(14) H(20) 110.7 no
H(19) C(14) H(20) 109.5 no
C(1) C(15) H(21) 109.7 no
C(1) C(15) H(22) 109.7 no
C(14) C(15) H(21) 109.6 no
C(14) C(15) H(22) 110.0 no
H(21) C(15) H(22) 109.5 no

loop_
_geom_bond_atom_site_label_1
_geom_bond_atom_site_label_2
_geom_bond_distance
_geom_bond_publ_flag
O(1) C(1) 1.444(2) yes
O(2) C(13) 1.452(2) yes
C(1) C(2) 1.538(2) yes
C(1) C(8) 1.571(2) yes
C(1) C(15) 1.559(2) yes
C(2) C(3) 1.531(3) yes
C(3) C(4) 1.508(3) yes
C(4) C(5) 1.328(3) yes
C(5) C(6) 1.498(2) yes
C(6) C(7) 1.535(2) yes
C(7) C(8) 1.547(2) yes
C(8) C(9) 1.546(2) yes
C(8) C(13) 1.564(2) yes
C(9) C(10) 1.508(2) yes
C(10) C(11) 1.323(2) yes
C(11) C(12) 1.503(3) yes
C(12) C(13) 1.523(2) yes
C(13) C(14) 1.529(2) yes
C(14) C(15) 1.537(3) yes
O(1) H(1) 0.760 no
O(2) H(2) 0.743 no
C(2) H(3) 0.950 no
C(2) H(4) 0.950 no
C(3) H(5) 0.950 no
C(3) H(6) 0.951 no
C(4) H(7) 0.950 no
C(5) H(8) 0.950 no
C(6) H(9) 0.949 no
C(6) H(10) 0.952 no
C(7) H(11) 0.950 no
C(7) H(12) 0.950 no
C(9) H(13) 0.950 no
C(9) H(14) 0.950 no
C(10) H(15) 0.950 no
C(11) H(16) 0.950 no
C(12) H(17) 0.949 no
C(12) H(18) 0.950 no
C(14) H(19) 0.950 no
C(14) H(20) 0.950 no
C(15) H(21) 0.950 no
C(15) H(22) 0.950 no

loop_
_geom_contact_atom_site_label_1
_geom_contact_atom_site_label_2
_geom_contact_distance
_geom_contact_site_symmetry_2
O(1) O(2) 2.665(2) .
O(1) O(2) 2.777(2) 2_566
O(1) C(2) 2.376(2) .
O(1) C(3) 2.948(2) .
O(1) C(6) 3.175(2) .
O(1) C(7) 2.937(2) .
O(1) C(8) 2.469(2) .
O(1) C(13) 3.010(2) .
O(1) C(13) 3.532(2) 2_566
O(1) C(14) 3.354(2) .
O(1) C(14) 3.452(2) 2_566
O(1) C(15) 2.460(2) .
O(2) O(1) 2.665(2) .
O(2) O(1) 2.777(2) 2_466
O(2) C(1) 2.830(2) .
O(2) C(2) 3.581(2) 2_466
O(2) C(3) 3.501(2) 2_466
O(2) C(7) 2.856(2) .
O(2) C(8) 2.436(2) .
O(2) C(12) 2.417(2) .
O(2) C(14) 2.426(2) .
O(2) C(15) 2.952(2) .
C(1) O(2) 2.830(2) .
C(1) C(3) 2.646(2) .
C(1) C(4) 3.367(3) .
C(1) C(5) 3.570(2) .
C(1) C(6) 3.188(2) .
C(1) C(7) 2.675(2) .
C(1) C(9) 2.546(2) .
C(1) C(13) 2.422(2) .
C(1) C(14) 2.512(3) .
C(2) O(1) 2.376(2) .
C(2) O(2) 3.581(2) 2_566
C(2) C(4) 2.552(3) .
C(2) C(5) 3.312(3) .
C(2) C(6) 3.521(2) .
C(2) C(7) 3.574(2) .
C(2) C(8) 2.702(2) .
C(2) C(9) 3.053(2) .
C(2) C(15) 2.509(3) .
C(3) O(1) 2.948(2) .
C(3) O(2) 3.501(2) 2_566
C(3) C(1) 2.646(2) .
C(3) C(5) 2.505(3) .
C(3) C(6) 3.002(3) .
C(3) C(8) 3.454(2) .
C(4) C(1) 3.367(3) .
C(4) C(2) 2.552(3) .
C(4) C(6) 2.494(3) .
C(4) C(7) 3.398(2) .
C(4) C(8) 3.510(2) .
C(4) C(9) 3.523(3) .
C(5) C(1) 3.570(2) .
C(5) C(2) 3.312(3) .
C(5) C(3) 2.505(3) .
C(5) C(7) 2.552(2) .
C(5) C(8) 3.193(2) .
C(5) C(9) 3.345(2) .
C(6) O(1) 3.175(2) .
C(6) C(1) 3.188(2) .
C(6) C(2) 3.521(2) .
C(6) C(3) 3.002(3) .
C(6) C(4) 2.494(3) .
C(6) C(8) 2.667(2) .
C(6) C(9) 3.443(2) .
C(7) O(1) 2.937(2) .
C(7) O(2) 2.856(2) .
C(7) C(1) 2.675(2) .
C(7) C(2) 3.574(2) .
C(7) C(4) 3.398(2) .
C(7) C(5) 2.552(2) .
C(7) C(9) 2.540(2) .
C(7) C(10) 3.196(2) .
C(7) C(11) 3.404(2) .
C(7) C(12) 3.043(2) .
C(7) C(13) 2.530(2) .
C(8) O(1) 2.469(2) .
C(8) O(2) 2.436(2) .
C(8) C(2) 2.702(2) .
C(8) C(3) 3.454(2) .
C(8) C(4) 3.510(2) .
C(8) C(5) 3.193(2) .
C(8) C(6) 2.667(2) .
C(8) C(10) 2.561(2) .
C(8) C(11) 2.919(2) .
C(8) C(12) 2.572(2) .
C(8) C(14) 2.413(2) .
C(8) C(15) 2.438(2) .
C(9) C(1) 2.546(2) .
C(9) C(2) 3.053(2) .
C(9) C(4) 3.523(3) .
C(9) C(5) 3.345(2) .
C(9) C(6) 3.443(2) .
C(9) C(7) 2.540(2) .
C(9) C(11) 2.501(3) .
C(9) C(12) 2.971(2) .
C(9) C(13) 2.513(2) .
C(9) C(14) 2.890(2) .
C(9) C(15) 3.047(2) .
C(10) C(7) 3.196(2) .
C(10) C(8) 2.561(2) .
C(10) C(12) 2.477(2) .
C(10) C(13) 2.852(2) .
C(10) C(14) 3.367(2) .
C(11) C(7) 3.404(2) .
C(11) C(8) 2.919(2) .
C(11) C(9) 2.501(3) .
C(11) C(13) 2.533(2) .
C(11) C(14) 3.260(2) .
C(12) O(2) 2.417(2) .
C(12) C(7) 3.043(2) .
C(12) C(8) 2.572(2) .
C(12) C(9) 2.971(2) .
C(12) C(10) 2.477(2) .
C(12) C(14) 2.587(3) .
C(13) O(1) 3.010(2) .
C(13) O(1) 3.532(2) 2_466
C(13) C(1) 2.422(2) .
C(13) C(7) 2.530(2) .
C(13) C(9) 2.513(2) .
C(13) C(10) 2.852(2) .
C(13) C(11) 2.533(2) .
C(13) C(15) 2.412(2) .
C(14) O(1) 3.354(2) .
C(14) O(1) 3.452(2) 2_466
C(14) O(2) 2.426(2) .
C(14) C(1) 2.512(3) .
C(14) C(8) 2.413(2) .
C(14) C(9) 2.890(2) .
C(14) C(10) 3.367(2) .
C(14) C(11) 3.260(2) .
C(14) C(12) 2.587(3) .
C(15) O(1) 2.460(2) .
C(15) O(2) 2.952(2) .
C(15) C(2) 2.509(3) .
C(15) C(8) 2.438(2) .
C(15) C(9) 3.047(2) .
C(15) C(13) 2.412(2) .
O(1) H(2) 3.135 .
O(1) H(2) 2.034 2_566
O(1) H(3) 3.185 .
O(1) H(4) 2.571 .
O(1) H(5) 2.555 .
O(1) H(5) 3.446 2_466
O(1) H(10) 2.585 .
O(1) H(12) 2.881 .
O(1) H(18) 3.519 2_566
O(1) H(20) 2.689 2_566
O(1) H(21) 3.174 .
O(1) H(22) 2.440 .
O(2) H(1) 1.988 .
O(2) H(1) 3.287 2_466
O(2) H(4) 3.142 2_466
O(2) H(5) 2.878 2_466
O(2) H(8) 3.254 3_655
O(2) H(11) 3.412 .
O(2) H(12) 2.337 .
O(2) H(16) 3.183 3_555
O(2) H(17) 2.462 .
O(2) H(18) 2.716 .
O(2) H(19) 3.241 .
O(2) H(20) 2.517 .
O(2) H(22) 3.063 .
C(1) H(1) 1.748 .
C(1) H(2) 3.331 .
C(1) H(2) 3.071 2_566
C(1) H(3) 2.032 .
C(1) H(4) 2.029 .
C(1) H(5) 2.739 .
C(1) H(6) 3.401 .
C(1) H(10) 2.950 .
C(1) H(11) 3.418 .
C(1) H(12) 2.997 .
C(1) H(13) 2.900 .
C(1) H(14) 2.527 .
C(1) H(19) 3.045 .
C(1) H(20) 3.221 .
C(1) H(21) 2.081 .
C(1) H(22) 2.080 .
C(2) H(1) 2.987 .
C(2) H(2) 3.046 2_566
C(2) H(5) 2.043 .
C(2) H(6) 2.041 .
C(2) H(7) 3.109 .
C(2) H(10) 3.231 .
C(2) H(13) 3.013 .
C(2) H(14) 2.853 .
C(2) H(15) 3.256 2_556
C(2) H(21) 2.469 .
C(2) H(22) 2.969 .
C(3) H(1) 3.550 2_566
C(3) H(2) 3.113 2_566
C(3) H(3) 2.027 .
C(3) H(4) 2.023 .
C(3) H(7) 2.127 .
C(3) H(8) 3.349 .
C(3) H(10) 2.630 .
C(3) H(13) 3.441 .
C(3) H(14) 3.320 2_556
C(3) H(18) 2.989 1_655
C(4) H(3) 2.609 .
C(4) H(4) 3.311 .
C(4) H(5) 2.019 .
C(4) H(6) 2.016 .
C(4) H(8) 1.963 .
C(4) H(9) 3.182 .
C(4) H(10) 2.586 .
C(4) H(12) 3.372 3_645
C(4) H(13) 2.825 .
C(4) H(14) 3.423 2_556
C(4) H(16) 3.178 1_655
C(4) H(18) 2.836 1_655
C(4) H(21) 3.581 2_556
C(5) H(3) 3.424 .
C(5) H(5) 2.644 .
C(5) H(6) 3.218 .
C(5) H(7) 1.963 .
C(5) H(9) 2.010 .
C(5) H(10) 2.008 .
C(5) H(11) 2.749 .
C(5) H(12) 3.329 .
C(5) H(12) 3.126 3_645
C(5) H(13) 2.656 .
C(5) H(15) 3.466 3_655
C(5) H(16) 3.493 1_655
C(5) H(18) 3.337 1_655
C(6) H(1) 3.445 .
C(6) H(5) 2.733 .
C(6) H(7) 3.338 .
C(6) H(8) 2.118 .
C(6) H(8) 3.467 3_655
C(6) H(11) 2.024 .
C(6) H(12) 2.026 .
C(6) H(13) 3.113 .
C(6) H(13) 3.119 3_655
C(6) H(15) 3.147 3_655
C(7) H(1) 2.918 .
C(7) H(2) 3.592 .
C(7) H(5) 3.586 .
C(7) H(7) 3.596 3_655
C(7) H(8) 3.042 .
C(7) H(8) 3.233 3_655
C(7) H(9) 2.042 .
C(7) H(10) 2.041 .
C(7) H(13) 2.609 .
C(7) H(14) 3.335 .
C(7) H(17) 2.838 .
C(7) H(21) 3.161 4_564
C(7) H(22) 3.390 4_564
C(8) H(1) 2.448 .
C(8) H(2) 3.070 .
C(8) H(3) 2.821 .
C(8) H(4) 3.449 .
C(8) H(5) 3.575 .
C(8) H(9) 3.436 .
C(8) H(10) 2.887 .
C(8) H(11) 2.035 .
C(8) H(12) 2.036 .
C(8) H(13) 2.055 .
C(8) H(14) 2.053 .
C(8) H(15) 3.406 .
C(8) H(17) 2.869 .
C(8) H(18) 3.359 .
C(8) H(19) 2.757 .
C(8) H(20) 3.236 .
C(8) H(21) 2.963 .
C(8) H(22) 3.160 .
C(9) H(3) 2.661 .
C(9) H(6) 3.361 2_456
C(9) H(9) 3.067 3_645
C(9) H(11) 2.508 .
C(9) H(12) 3.285 .
C(9) H(15) 2.124 .
C(9) H(16) 3.351 .
C(9) H(17) 3.467 .
C(9) H(19) 2.701 .
C(9) H(21) 3.130 .
C(10) H(3) 3.115 2_456
C(10) H(4) 3.319 2_456
C(10) H(6) 3.499 2_456
C(10) H(9) 3.177 3_645
C(10) H(10) 3.494 3_645
C(10) H(11) 2.755 .
C(10) H(13) 2.023 .
C(10) H(14) 2.018 .
C(10) H(16) 1.967 .
C(10) H(17) 2.988 .
C(10) H(17) 3.463 3_545
C(10) H(18) 3.130 .
C(10) H(19) 2.948 .
C(10) H(22) 3.276 4_564
C(11) H(3) 3.488 2_456
C(11) H(4) 3.518 4_564
C(11) H(7) 3.212 1_455
C(11) H(11) 2.941 .
C(11) H(13) 3.165 .
C(11) H(14) 2.984 .
C(11) H(15) 1.960 .
C(11) H(17) 2.014 .
C(11) H(17) 3.392 3_545
C(11) H(18) 2.019 .
C(11) H(19) 2.949 .
C(11) H(22) 3.159 4_564
C(12) H(2) 2.661 .
C(12) H(7) 3.578 1_455
C(12) H(11) 2.903 .
C(12) H(12) 2.967 .
C(12) H(14) 3.420 .
C(12) H(15) 3.328 .
C(12) H(15) 3.403 3_555
C(12) H(16) 2.129 .
C(12) H(16) 3.451 3_555
C(12) H(19) 2.700 .
C(12) H(20) 2.941 .
C(12) H(21) 3.598 4_564
C(13) H(1) 2.592 .
C(13) H(2) 1.853 .
C(13) H(11) 2.861 .
C(13) H(12) 2.481 .
C(13) H(13) 3.322 .
C(13) H(14) 2.789 .
C(13) H(16) 3.392 .
C(13) H(17) 2.031 .
C(13) H(18) 2.033 .
C(13) H(19) 2.071 .
C(13) H(20) 2.066 .
C(13) H(21) 3.127 .
C(13) H(22) 2.942 .
C(14) H(1) 3.033 .
C(14) H(1) 3.582 2_466
C(14) H(2) 2.471 .
C(14) H(6) 3.475 1_455
C(14) H(9) 3.507 4_565
C(14) H(11) 3.291 4_565
C(14) H(14) 2.631 .
C(14) H(17) 3.359 .
C(14) H(18) 2.679 .
C(14) H(21) 2.060 .
C(14) H(22) 2.064 .
C(15) H(1) 2.435 .
C(15) H(2) 3.139 .
C(15) H(3) 2.691 .
C(15) H(4) 2.573 .
C(15) H(7) 3.505 2_456
C(15) H(11) 2.776 4_565
C(15) H(14) 2.634 .
C(15) H(17) 3.489 4_565
C(15) H(19) 2.076 .
C(15) H(20) 2.073 .
H(1) O(2) 1.988 .
H(1) O(2) 3.287 2_566
H(1) C(1) 1.748 .
H(1) C(2) 2.987 .
H(1) C(3) 3.550 2_466
H(1) C(6) 3.445 .
H(1) C(7) 2.918 .
H(1) C(8) 2.448 .
H(1) C(13) 2.592 .
H(1) C(14) 3.033 .
H(1) C(14) 3.582 2_566
H(1) C(15) 2.435 .
H(1) H(2) 2.412 .
H(1) H(2) 2.566 2_566
H(1) H(4) 3.190 .
H(1) H(5) 3.278 .
H(1) H(5) 2.831 2_466
H(1) H(6) 3.428 2_466
H(1) H(8) 3.375 3_655
H(1) H(10) 2.947 .
H(1) H(12) 2.666 .
H(1) H(18) 3.446 2_566
H(1) H(20) 3.341 .
H(1) H(20) 2.745 2_566
H(1) H(21) 3.290 .
H(1) H(22) 2.341 .
H(2) O(1) 3.135 .
H(2) O(1) 2.034 2_466
H(2) C(1) 3.331 .
H(2) C(1) 3.071 2_466
H(2) C(2) 3.046 2_466
H(2) C(3) 3.113 2_466
H(2) C(7) 3.592 .
H(2) C(8) 3.070 .
H(2) C(12) 2.661 .
H(2) C(13) 1.853 .
H(2) C(14) 2.471 .
H(2) C(15) 3.139 .
H(2) H(1) 2.412 .
H(2) H(1) 2.566 2_466
H(2) H(4) 2.714 2_466
H(2) H(5) 2.499 2_466
H(2) H(6) 3.401 2_466
H(2) H(10) 3.521 2_466
H(2) H(12) 3.055 .
H(2) H(16) 3.197 3_555
H(2) H(17) 2.777 .
H(2) H(18) 2.699 .
H(2) H(19) 3.306 .
H(2) H(20) 2.274 .
H(2) H(22) 3.100 .
H(2) H(22) 3.516 2_466
H(3) O(1) 3.185 .
H(3) C(1) 2.032 .
H(3) C(3) 2.027 .
H(3) C(4) 2.609 .
H(3) C(5) 3.424 .
H(3) C(8) 2.821 .
H(3) C(9) 2.661 .
H(3) C(10) 3.115 2_556
H(3) C(11) 3.488 2_556
H(3) C(15) 2.691 .
H(3) H(4) 1.551 .
H(3) H(5) 2.772 .
H(3) H(6) 2.394 .
H(3) H(7) 2.937 .
H(3) H(7) 3.499 2_456
H(3) H(13) 2.559 .
H(3) H(14) 2.292 .
H(3) H(14) 3.192 2_556
H(3) H(15) 3.000 2_556
H(3) H(19) 3.022 2_556
H(3) H(21) 2.381 .
H(3) H(22) 3.340 .
H(4) O(1) 2.571 .
H(4) O(2) 3.142 2_566
H(4) C(1) 2.029 .
H(4) C(3) 2.023 .
H(4) C(4) 3.311 .
H(4) C(8) 3.449 .
H(4) C(10) 3.319 2_556
H(4) C(11) 3.518 4_565
H(4) C(15) 2.573 .
H(4) H(1) 3.190 .
H(4) H(2) 2.714 2_566
H(4) H(3) 1.551 .
H(4) H(5) 2.400 .
H(4) H(6) 2.197 .
H(4) H(14) 3.521 .
H(4) H(15) 2.754 2_556
H(4) H(16) 3.109 4_565
H(4) H(17) 3.033 4_565
H(4) H(21) 2.430 .
H(4) H(22) 2.773 .
H(5) O(1) 2.555 .
H(5) O(1) 3.446 2_566
H(5) O(2) 2.878 2_566
H(5) C(1) 2.739 .
H(5) C(2) 2.043 .
H(5) C(4) 2.019 .
H(5) C(5) 2.644 .
H(5) C(6) 2.733 .
H(5) C(7) 3.586 .
H(5) C(8) 3.575 .
H(5) H(1) 3.278 .
H(5) H(1) 2.831 2_566
H(5) H(2) 2.499 2_566
H(5) H(3) 2.772 .
H(5) H(4) 2.400 .
H(5) H(6) 1.551 .
H(5) H(7) 2.785 .
H(5) H(8) 3.553 .
H(5) H(9) 3.483 .
H(5) H(10) 2.101 .
H(5) H(18) 2.765 1_655
H(5) H(22) 3.395 2_566
H(6) C(1) 3.401 .
H(6) C(2) 2.041 .
H(6) C(4) 2.016 .
H(6) C(5) 3.218 .
H(6) C(9) 3.361 2_556
H(6) C(10) 3.499 2_556
H(6) C(14) 3.475 1_655
H(6) H(1) 3.428 2_566
H(6) H(2) 3.401 2_566
H(6) H(3) 2.394 .
H(6) H(4) 2.197 .
H(6) H(5) 1.551 .
H(6) H(7) 2.275 .
H(6) H(9) 3.498 4_665
H(6) H(10) 3.486 .
H(6) H(13) 3.472 2_556
H(6) H(14) 2.718 2_556
H(6) H(15) 3.189 2_556
H(6) H(18) 2.845 1_655
H(6) H(19) 3.132 1_655
H(6) H(20) 3.050 1_655
H(7) C(2) 3.109 .
H(7) C(3) 2.127 .
H(7) C(5) 1.963 .
H(7) C(6) 3.338 .
H(7) C(7) 3.596 3_645
H(7) C(11) 3.212 1_655
H(7) C(12) 3.578 1_655
H(7) C(15) 3.505 2_556
H(7) H(3) 2.937 .
H(7) H(3) 3.499 2_556
H(7) H(5) 2.785 .
H(7) H(6) 2.275 .
H(7) H(8) 2.222 .
H(7) H(9) 3.582 3_645
H(7) H(10) 3.510 .
H(7) H(11) 3.563 3_645
H(7) H(12) 2.882 3_645
H(7) H(13) 3.138 .
H(7) H(14) 2.854 2_556
H(7) H(16) 2.725 1_655
H(7) H(18) 2.982 1_655
H(7) H(19) 3.114 2_556
H(7) H(21) 2.666 2_556
H(8) O(2) 3.254 3_645
H(8) C(3) 3.349 .
H(8) C(4) 1.963 .
H(8) C(6) 2.118 .
H(8) C(6) 3.467 3_645
H(8) C(7) 3.042 .
H(8) C(7) 3.233 3_645
H(8) H(1) 3.375 3_645
H(8) H(5) 3.553 .
H(8) H(7) 2.222 .
H(8) H(9) 2.300 .
H(8) H(9) 3.309 3_645
H(8) H(10) 2.806 .
H(8) H(10) 3.235 3_645
H(8) H(11) 2.946 .
H(8) H(12) 2.375 3_645
H(8) H(13) 2.887 .
H(8) H(16) 3.302 1_655
H(8) H(20) 3.237 4_564
H(9) C(4) 3.182 .
H(9) C(5) 2.010 .
H(9) C(7) 2.042 .
H(9) C(8) 3.436 .
H(9) C(9) 3.067 3_655
H(9) C(10) 3.177 3_655
H(9) C(14) 3.507 4_564
H(9) H(5) 3.483 .
H(9) H(6) 3.498 4_664
H(9) H(7) 3.582 3_655
H(9) H(8) 2.300 .
H(9) H(8) 3.309 3_655
H(9) H(10) 1.551 .
H(9) H(11) 2.270 .
H(9) H(12) 2.302 .
H(9) H(13) 2.344 3_655
H(9) H(14) 3.390 3_655
H(9) H(15) 2.669 3_655
H(9) H(19) 3.177 4_564
H(9) H(20) 3.152 4_564
H(10) O(1) 2.585 .
H(10) C(1) 2.950 .
H(10) C(2) 3.231 .
H(10) C(3) 2.630 .
H(10) C(4) 2.586 .
H(10) C(5) 2.008 .
H(10) C(7) 2.041 .
H(10) C(8) 2.887 .
H(10) C(10) 3.494 3_655
H(10) H(1) 2.947 .
H(10) H(2) 3.521 2_566
H(10) H(5) 2.101 .
H(10) H(6) 3.486 .
H(10) H(7) 3.510 .
H(10) H(8) 2.806 .
H(10) H(8) 3.235 3_655
H(10) H(9) 1.551 .
H(10) H(11) 2.776 .
H(10) H(12) 2.278 .
H(10) H(13) 3.112 3_655
H(10) H(15) 2.970 3_655
H(10) H(20) 3.451 2_566
H(10) H(22) 3.318 2_566
H(11) O(2) 3.412 .
H(11) C(1) 3.418 .
H(11) C(5) 2.749 .
H(11) C(6) 2.024 .
H(11) C(8) 2.035 .
H(11) C(9) 2.508 .
H(11) C(10) 2.755 .
H(11) C(11) 2.941 .
H(11) C(12) 2.903 .
H(11) C(13) 2.861 .
H(11) C(14) 3.291 4_564
H(11) C(15) 2.776 4_564
H(11) H(7) 3.563 3_655
H(11) H(8) 2.946 .
H(11) H(9) 2.270 .
H(11) H(10) 2.776 .
H(11) H(12) 1.551 .
H(11) H(13) 2.507 .
H(11) H(14) 3.426 .
H(11) H(15) 3.374 .
H(11) H(17) 2.621 .
H(11) H(19) 3.413 4_564
H(11) H(20) 3.097 4_564
H(11) H(21) 2.443 4_564
H(11) H(22) 2.452 4_564
H(12) O(1) 2.881 .
H(12) O(2) 2.337 .
H(12) C(1) 2.997 .
H(12) C(4) 3.372 3_655
H(12) C(5) 3.329 .
H(12) C(5) 3.126 3_655
H(12) C(6) 2.026 .
H(12) C(8) 2.036 .
H(12) C(9) 3.285 .
H(12) C(12) 2.967 .
H(12) C(13) 2.481 .
H(12) H(1) 2.666 .
H(12) H(2) 3.055 .
H(12) H(7) 2.882 3_655
H(12) H(8) 2.375 3_655
H(12) H(9) 2.302 .
H(12) H(10) 2.278 .
H(12) H(11) 1.551 .
H(12) H(13) 3.501 .
H(12) H(16) 3.559 3_555
H(12) H(17) 2.573 .
H(12) H(21) 3.063 4_564
H(13) C(1) 2.900 .
H(13) C(2) 3.013 .
H(13) C(3) 3.441 .
H(13) C(4) 2.825 .
H(13) C(5) 2.656 .
H(13) C(6) 3.113 .
H(13) C(6) 3.119 3_645
H(13) C(7) 2.609 .
H(13) C(8) 2.055 .
H(13) C(10) 2.023 .
H(13) C(11) 3.165 .
H(13) C(13) 3.322 .
H(13) H(3) 2.559 .
H(13) H(6) 3.472 2_456
H(13) H(7) 3.138 .
H(13) H(8) 2.887 .
H(13) H(9) 2.344 3_645
H(13) H(10) 3.112 3_645
H(13) H(11) 2.507 .
H(13) H(12) 3.501 .
H(13) H(14) 1.551 .
H(13) H(15) 2.334 .
H(13) H(19) 3.469 2_556
H(14) C(1) 2.527 .
H(14) C(2) 2.853 .
H(14) C(3) 3.320 2_456
H(14) C(4) 3.423 2_456
H(14) C(7) 3.335 .
H(14) C(8) 2.053 .
H(14) C(10) 2.018 .
H(14) C(11) 2.984 .
H(14) C(12) 3.420 .
H(14) C(13) 2.789 .
H(14) C(14) 2.631 .
H(14) C(15) 2.634 .
H(14) H(3) 2.292 .
H(14) H(3) 3.192 2_456
H(14) H(4) 3.521 .
H(14) H(6) 2.718 2_456
H(14) H(7) 2.854 2_456
H(14) H(9) 3.390 3_645
H(14) H(11) 3.426 .
H(14) H(13) 1.551 .
H(14) H(15) 2.502 .
H(14) H(19) 2.281 .
H(14) H(20) 3.564 .
H(14) H(21) 2.464 .
H(14) H(22) 3.583 .
H(15) C(2) 3.256 2_456
H(15) C(5) 3.466 3_645
H(15) C(6) 3.147 3_645
H(15) C(8) 3.406 .
H(15) C(9) 2.124 .
H(15) C(11) 1.960 .
H(15) C(12) 3.328 .
H(15) C(12) 3.403 3_545
H(15) H(3) 3.000 2_456
H(15) H(4) 2.754 2_456
H(15) H(6) 3.189 2_456
H(15) H(9) 2.669 3_645
H(15) H(10) 2.970 3_645
H(15) H(11) 3.374 .
H(15) H(13) 2.334 .
H(15) H(14) 2.502 .
H(15) H(16) 2.232 .
H(15) H(17) 2.843 3_545
H(15) H(18) 3.099 3_545
H(15) H(22) 3.386 4_564
H(16) O(2) 3.183 3_545
H(16) C(4) 3.178 1_455
H(16) C(5) 3.493 1_455
H(16) C(9) 3.351 .
H(16) C(10) 1.967 .
H(16) C(12) 2.129 .
H(16) C(12) 3.451 3_545
H(16) C(13) 3.392 .
H(16) H(2) 3.197 3_545
H(16) H(4) 3.109 4_564
H(16) H(7) 2.725 1_455
H(16) H(8) 3.302 1_455
H(16) H(12) 3.559 3_545
H(16) H(15) 2.232 .
H(16) H(17) 2.487 .
H(16) H(17) 2.699 3_545
H(16) H(18) 2.360 .
H(16) H(18) 3.505 3_545
H(16) H(22) 3.225 4_564
H(17) O(2) 2.462 .
H(17) C(7) 2.838 .
H(17) C(8) 2.869 .
H(17) C(9) 3.467 .
H(17) C(10) 2.988 .
H(17) C(10) 3.463 3_555
H(17) C(11) 2.014 .
H(17) C(11) 3.392 3_555
H(17) C(13) 2.031 .
H(17) C(14) 3.359 .
H(17) C(15) 3.489 4_564
H(17) H(2) 2.777 .
H(17) H(4) 3.033 4_564
H(17) H(11) 2.621 .
H(17) H(12) 2.573 .
H(17) H(15) 2.843 3_555
H(17) H(16) 2.487 .
H(17) H(16) 2.699 3_555
H(17) H(18) 1.551 .
H(17) H(19) 3.597 .
H(17) H(21) 2.834 4_564
H(17) H(22) 3.318 4_564
H(18) O(1) 3.519 2_466
H(18) O(2) 2.716 .
H(18) C(3) 2.989 1_455
H(18) C(4) 2.836 1_455
H(18) C(5) 3.337 1_455
H(18) C(8) 3.359 .
H(18) C(10) 3.130 .
H(18) C(11) 2.019 .
H(18) C(13) 2.033 .
H(18) C(14) 2.679 .
H(18) H(1) 3.446 2_466
H(18) H(2) 2.699 .
H(18) H(5) 2.765 1_455
H(18) H(6) 2.845 1_455
H(18) H(7) 2.982 1_455
H(18) H(15) 3.099 3_555
H(18) H(16) 2.360 .
H(18) H(16) 3.505 3_555
H(18) H(17) 1.551 .
H(18) H(19) 2.742 .
H(18) H(20) 2.746 .
H(19) O(2) 3.241 .
H(19) C(1) 3.045 .
H(19) C(8) 2.757 .
H(19) C(9) 2.701 .
H(19) C(10) 2.948 .
H(19) C(11) 2.949 .
H(19) C(12) 2.700 .
H(19) C(13) 2.071 .
H(19) C(15) 2.076 .
H(19) H(2) 3.306 .
H(19) H(3) 3.022 2_456
H(19) H(6) 3.132 1_455
H(19) H(7) 3.114 2_456
H(19) H(9) 3.177 4_565
H(19) H(11) 3.413 4_565
H(19) H(13) 3.469 2_456
H(19) H(14) 2.281 .
H(19) H(17) 3.597 .
H(19) H(18) 2.742 .
H(19) H(20) 1.551 .
H(19) H(21) 2.208 .
H(19) H(22) 2.748 .
H(20) O(1) 2.689 2_466
H(20) O(2) 2.517 .
H(20) C(1) 3.221 .
H(20) C(8) 3.236 .
H(20) C(12) 2.941 .
H(20) C(13) 2.066 .
H(20) C(15) 2.073 .
H(20) H(1) 3.341 .
H(20) H(1) 2.745 2_466
H(20) H(2) 2.274 .
H(20) H(6) 3.050 1_455
H(20) H(8) 3.237 4_565
H(20) H(9) 3.152 4_565
H(20) H(10) 3.451 2_466
H(20) H(11) 3.097 4_565
H(20) H(14) 3.564 .
H(20) H(18) 2.746 .
H(20) H(19) 1.551 .
H(20) H(21) 2.619 .
H(20) H(22) 2.206 .
H(21) O(1) 3.174 .
H(21) C(1) 2.081 .
H(21) C(2) 2.469 .
H(21) C(4) 3.581 2_456
H(21) C(7) 3.161 4_565
H(21) C(8) 2.963 .
H(21) C(9) 3.130 .
H(21) C(12) 3.598 4_565
H(21) C(13) 3.127 .
H(21) C(14) 2.060 .
H(21) H(1) 3.290 .
H(21) H(3) 2.381 .
H(21) H(4) 2.430 .
H(21) H(7) 2.666 2_456
H(21) H(11) 2.443 4_565
H(21) H(12) 3.063 4_565
H(21) H(14) 2.464 .
H(21) H(17) 2.834 4_565
H(21) H(19) 2.208 .
H(21) H(20) 2.619 .
H(21) H(22) 1.551 .
H(22) O(1) 2.440 .
H(22) O(2) 3.063 .
H(22) C(1) 2.080 .
H(22) C(2) 2.969 .
H(22) C(7) 3.390 4_565
H(22) C(8) 3.160 .
H(22) C(10) 3.276 4_565
H(22) C(11) 3.159 4_565
H(22) C(13) 2.942 .
H(22) C(14) 2.064 .
H(22) H(1) 2.341 .
H(22) H(2) 3.100 .
H(22) H(2) 3.516 2_566
H(22) H(3) 3.340 .
H(22) H(4) 2.773 .
H(22) H(5) 3.395 2_466
H(22) H(10) 3.318 2_466
H(22) H(11) 2.452 4_565
H(22) H(14) 3.583 .
H(22) H(15) 3.386 4_565
H(22) H(16) 3.225 4_565
H(22) H(17) 3.318 4_565
H(22) H(19) 2.748 .
H(22) H(20) 2.206 .
H(22) H(21) 1.551 .

loop_
_geom_torsion_atom_site_label_1
_geom_torsion_atom_site_label_2
_geom_torsion_atom_site_label_3
_geom_torsion_atom_site_label_4
_geom_torsion
O(1) C(1) C(2) C(3) -54.4(2)
O(1) C(1) C(8) C(7) 38.9(2)
O(1) C(1) C(8) C(9) 166.51(15)
O(1) C(1) C(8) C(13) -79.81(16)
O(1) C(1) C(15) C(14) 102.27(18)
C(2) C(1) C(8) C(7) -84.2(2)
C(2) C(1) C(8) C(9) 43.4(2)
C(2) C(1) C(8) C(13) 157.07(16)
C(8) C(1) C(2) C(3) 70.7(2)
C(2) C(1) C(15) C(14) -142.91(16)
C(15) C(1) C(2) C(3) -172.08(17)
C(8) C(1) C(15) C(14) -14.48(19)
C(15) C(1) C(8) C(7) 155.69(15)
C(15) C(1) C(8) C(9) -76.70(17)
C(15) C(1) C(8) C(13) 36.98(16)
C(1) C(2) C(3) C(4) -78.3(2)
C(2) C(3) C(4) C(5) 81.2(2)
C(3) C(4) C(5) C(6) -0.0(2)
C(4) C(5) C(6) C(7) -92.1(2)
C(5) C(6) C(7) C(8) 56.1(2)
C(6) C(7) C(8) C(1) 39.3(2)
C(6) C(7) C(8) C(9) -87.9(2)
C(6) C(7) C(8) C(13) 153.91(16)
C(1) C(8) C(9) C(10) 153.58(16)
C(1) C(8) C(13) O(2) 67.72(16)
C(1) C(8) C(13) C(12) -172.41(14)
C(1) C(8) C(13) C(14) -47.04(16)
C(7) C(8) C(9) C(10) -74.6(2)
C(7) C(8) C(13) O(2) -57.54(18)
C(7) C(8) C(13) C(12) 62.34(19)
C(7) C(8) C(13) C(14) -172.29(14)
C(9) C(8) C(13) O(2) -177.33(14)
C(9) C(8) C(13) C(12) -57.46(19)
C(9) C(8) C(13) C(14) 67.92(17)
C(13) C(8) C(9) C(10) 44.3(2)
C(8) C(9) C(10) C(11) -18.2(2)
C(9) C(10) C(11) C(12) 1.3(3)
C(10) C(11) C(12) C(13) -13.7(2)
C(11) C(12) C(13) O(2) 161.89(16)
C(11) C(12) C(13) C(8) 42.5(2)
C(11) C(12) C(13) C(14) -75.2(2)
O(2) C(13) C(14) C(15) -76.05(18)
C(8) C(13) C(14) C(15) 37.83(18)
C(12) C(13) C(14) C(15) 161.20(16)
C(13) C(14) C(15) C(1) -14.4(2)
